data_4511029
loop_
_publ_author_name
'Du, Miao'
'Zhang, Zhi-Hui'
'Guo, Wei'
'Fu, Xiao-Juan'

_publ_section_title
;
 Multi-Component Hydrogen-Bonding Assembly of a Pharmaceutical Agent
 Pamoic Acid with Piperazine or 4,4&#x2032;-Bipyridyl: A Channel Hydrated
 Salt with Multiple-Helical Motifs vs a Bimolecular Cocrystal
;
_journal_issue 4
_journal_name_full 'Crystal Growth &amp; Design'
_journal_page_first 1655
_journal_paper_doi 10.1021/cg801393a
_journal_volume 9
_journal_year 2009
_chemical_formula_sum 'C33 H24 N2 O6'
_chemical_formula_weight 544.54
_chemical_name_systematic
; 
 ? 
;
_space_group_IT_number 14
_symmetry_cell_setting monoclinic
_symmetry_space_group_name_Hall '-P 2ybc'
_symmetry_space_group_name_H-M 'P 1 21/c 1'
_atom_sites_solution_hydrogens geom
_atom_sites_solution_primary direct
_atom_sites_solution_secondary difmap
_audit_creation_method SHELXL-97
_cell_angle_alpha 90.00
_cell_angle_beta 101.210(4)
_cell_angle_gamma 90.00
_cell_formula_units_Z 4
_cell_length_a 16.602(4)
_cell_length_b 8.503(2)
_cell_length_c 18.580(5)
_cell_measurement_reflns_used 2541
_cell_measurement_temperature 293(2)
_cell_measurement_theta_max 23.47
_cell_measurement_theta_min 2.23
_cell_volume 2572.8(11)
_computing_cell_refinement 'Bruker APEX II'
_computing_data_collection 'Bruker APEX II'
_computing_data_reduction 'Bruker SAINT'
_computing_molecular_graphics 'Bruker SHELXTL'
_computing_publication_material 'Bruker SHELXTL'
_computing_structure_refinement 'SHELXL-97 (Sheldrick, 1997)'
_computing_structure_solution 'SHELXS-97 (Sheldrick, 1990)'
_diffrn_ambient_temperature 293(2)
_diffrn_measured_fraction_theta_full 0.998
_diffrn_measured_fraction_theta_max 0.998
_diffrn_measurement_device_type 'APEX II CCD area detector'
_diffrn_measurement_method 'phi and omega scans'
_diffrn_radiation_monochromator graphite
_diffrn_radiation_source 'fine-focus sealed tube'
_diffrn_radiation_type MoK\a
_diffrn_radiation_wavelength 0.71073
_diffrn_reflns_av_R_equivalents 0.0299
_diffrn_reflns_av_sigmaI/netI 0.0718
_diffrn_reflns_limit_h_max 10
_diffrn_reflns_limit_h_min -19
_diffrn_reflns_limit_k_max 9
_diffrn_reflns_limit_k_min -10
_diffrn_reflns_limit_l_max 22
_diffrn_reflns_limit_l_min -20
_diffrn_reflns_number 13558
_diffrn_reflns_theta_full 25.01
_diffrn_reflns_theta_max 25.01
_diffrn_reflns_theta_min 2.23
_exptl_absorpt_coefficient_mu 0.098
_exptl_absorpt_correction_T_max 0.637233
_exptl_absorpt_correction_T_min 0.624218
_exptl_absorpt_correction_type multi-scan
_exptl_absorpt_process_details SADABS
_exptl_crystal_colour Pale-Yellow
_exptl_crystal_density_diffrn 1.406
_exptl_crystal_density_meas ?
_exptl_crystal_density_method 'not measured'
_exptl_crystal_description Prism
_exptl_crystal_F_000 1136
_exptl_crystal_size_max 0.42
_exptl_crystal_size_mid 0.30
_exptl_crystal_size_min 0.22
_refine_diff_density_max 0.164
_refine_diff_density_min -0.199
_refine_diff_density_rms 0.037
_refine_ls_extinction_method none
_refine_ls_goodness_of_fit_ref 1.028
_refine_ls_hydrogen_treatment constr
_refine_ls_matrix_type full
_refine_ls_number_parameters 374
_refine_ls_number_reflns 4522
_refine_ls_number_restraints 0
_refine_ls_restrained_S_all 1.028
_refine_ls_R_factor_all 0.0706
_refine_ls_R_factor_gt 0.0427
_refine_ls_shift/su_max 0.000
_refine_ls_shift/su_mean 0.000
_refine_ls_structure_factor_coef Fsqd
_refine_ls_weighting_details 'calc w=1/[\s^2^(Fo^2^)+(0.0182P)^2^+0.5174P] where P=(Fo^2^+2Fc^2^)/3'
_refine_ls_weighting_scheme calc
_refine_ls_wR_factor_gt 0.1035
_refine_ls_wR_factor_ref 0.1191
_reflns_number_gt 3008
_reflns_number_total 4522
_reflns_threshold_expression >2sigma(I)
_cod_data_source_file cg801393a_si_002.cif
_cod_data_source_block 2
_cod_depositor_comments
;
The following automatic conversions were performed:

'_symmetry_cell_setting' value 'Monoclinic' changed to 'monoclinic'
according to
/usr/data/users/saulius/automatic-downloads/retrospective/ACS/lib/dictionaries/cif_core.dic
dictionary named 'cif_core.dic' version 2.4.2 from
2011-04-26.

'_exptl_absorpt_correction_type' value 'MULTI-SCAN'
changed to 'multi-scan' according to
/usr/data/users/saulius/automatic-downloads/retrospective/ACS/lib/dictionaries/cif_core.dic
dictionary named 'cif_core.dic' version 2.4.2 from 2011-04-26.

Automatic conversion script
Id: cif_fix_values 2281 2013-09-26 08:29:07Z andrius 

The following automatic conversions were performed:

'_exptl_crystal_density_meas' value 'NONE' was changed to '?' - the
value is perceived as not measured.

Automatic conversion script
Id: cif_fix_values 3008 2015-01-20 13:52:24Z robertas 
;
_cod_original_cell_volume 2572.9(12)
_cod_original_sg_symbol_H-M P2(1)/c
_cod_database_code 4511029

loop_
_symmetry_equiv_pos_as_xyz
'x, y, z'
'-x, y+1/2, -z+1/2'
'-x, -y, -z'
'x, -y-1/2, z-1/2'

loop_
_atom_site_label
_atom_site_type_symbol
_atom_site_fract_x
_atom_site_fract_y
_atom_site_fract_z
_atom_site_U_iso_or_equiv
_atom_site_adp_type
_atom_site_occupancy
_atom_site_symmetry_multiplicity
_atom_site_calc_flag
_atom_site_refinement_flags
O1 O -0.04838(8) 0.80355(17) 0.39695(8) 0.0565(4) Uani 1 1 d .
O2 O -0.13538(8) 0.64716(18) 0.43952(8) 0.0600(4) Uani 1 1 d .
H2 H -0.1603 0.6541 0.3970 0.090 Uiso 1 1 calc R
O3 O 0.07805(8) 0.90833(15) 0.48362(7) 0.0492(4) Uani 1 1 d .
H3 H 0.0456 0.8935 0.4450 0.074 Uiso 1 1 calc R
O4 O 0.30403(8) 0.93551(17) 0.74794(8) 0.0591(4) Uani 1 1 d .
H4 H 0.3400 0.9319 0.7850 0.089 Uiso 1 1 calc R
O5 O 0.44097(9) 0.85711(18) 0.83148(8) 0.0658(4) Uani 1 1 d .
O6 O 0.52056(9) 0.6812(2) 0.79188(8) 0.0753(5) Uani 1 1 d .
H6 H 0.5447 0.6854 0.8348 0.113 Uiso 1 1 calc R
N1 N 0.78537(10) 0.66499(19) 0.30246(9) 0.0517(4) Uani 1 1 d .
N2 N 0.59636(11) 0.6713(2) -0.07279(10) 0.0557(5) Uani 1 1 d .
C1 C -0.01411(10) 0.7197(2) 0.52142(10) 0.0396(4) Uani 1 1 d .
C2 C 0.05896(10) 0.8118(2) 0.53651(10) 0.0386(4) Uani 1 1 d .
C3 C 0.11166(10) 0.80667(19) 0.60408(10) 0.0376(4) Uani 1 1 d .
C4 C 0.08921(10) 0.7131(2) 0.66065(10) 0.0380(4) Uani 1 1 d .
C5 C 0.13522(12) 0.7111(2) 0.73352(10) 0.0449(5) Uani 1 1 d .
H5 H 0.1829 0.7708 0.7451 0.054 Uiso 1 1 calc R
C6 C 0.11087(13) 0.6234(2) 0.78663(11) 0.0526(5) Uani 1 1 d .
H6A H 0.1418 0.6255 0.8341 0.063 Uiso 1 1 calc R
C7 C 0.04032(13) 0.5300(2) 0.77128(11) 0.0545(5) Uani 1 1 d .
H7 H 0.0249 0.4697 0.8081 0.065 Uiso 1 1 calc R
C8 C -0.00564(12) 0.5279(2) 0.70234(11) 0.0503(5) Uani 1 1 d .
H8 H -0.0522 0.4646 0.6921 0.060 Uiso 1 1 calc R
C9 C 0.01615(11) 0.6203(2) 0.64590(10) 0.0419(5) Uani 1 1 d .
C10 C -0.03352(11) 0.6255(2) 0.57509(10) 0.0429(5) Uani 1 1 d .
H10 H -0.0805 0.5633 0.5647 0.051 Uiso 1 1 calc R
C11 C -0.06737(11) 0.7273(2) 0.44726(11) 0.0450(5) Uani 1 1 d .
C12 C 0.18828(10) 0.9085(2) 0.61722(10) 0.0419(5) Uani 1 1 d .
H12A H 0.1871 0.9738 0.6598 0.050 Uiso 1 1 calc R
H12B H 0.1852 0.9782 0.5755 0.050 Uiso 1 1 calc R
C13 C 0.27079(10) 0.8250(2) 0.62924(10) 0.0379(4) Uani 1 1 d .
C14 C 0.32530(11) 0.8418(2) 0.69535(10) 0.0411(4) Uani 1 1 d .
C15 C 0.40252(11) 0.7630(2) 0.70922(10) 0.0414(4) Uani 1 1 d .
C16 C 0.42479(11) 0.6728(2) 0.65553(10) 0.0428(5) Uani 1 1 d .
H16 H 0.4747 0.6196 0.6652 0.051 Uiso 1 1 calc R
C17 C 0.37385(11) 0.6586(2) 0.58577(10) 0.0401(4) Uani 1 1 d .
C18 C 0.39844(12) 0.5699(2) 0.52977(10) 0.0471(5) Uani 1 1 d .
H18 H 0.4485 0.5173 0.5395 0.057 Uiso 1 1 calc R
C19 C 0.35039(13) 0.5597(2) 0.46178(11) 0.0519(5) Uani 1 1 d .
H19 H 0.3676 0.5016 0.4252 0.062 Uiso 1 1 calc R
C20 C 0.27491(13) 0.6376(2) 0.44757(11) 0.0531(5) Uani 1 1 d .
H20 H 0.2423 0.6317 0.4009 0.064 Uiso 1 1 calc R
C21 C 0.24798(12) 0.7220(2) 0.50051(10) 0.0475(5) Uani 1 1 d .
H21 H 0.1971 0.7714 0.4895 0.057 Uiso 1 1 calc R
C22 C 0.29617(10) 0.7358(2) 0.57238(10) 0.0383(4) Uani 1 1 d .
C23 C 0.45647(12) 0.7725(2) 0.78271(11) 0.0481(5) Uani 1 1 d .
C24 C 0.81944(12) 0.7371(2) 0.25211(11) 0.0510(5) Uani 1 1 d .
H24 H 0.8691 0.7892 0.2673 0.061 Uiso 1 1 calc R
C25 C 0.78431(12) 0.7377(2) 0.17865(11) 0.0497(5) Uani 1 1 d .
H25 H 0.8101 0.7898 0.1454 0.060 Uiso 1 1 calc R
C26 C 0.71060(12) 0.6606(2) 0.15422(11) 0.0458(5) Uani 1 1 d .
C27 C 0.67555(13) 0.5870(3) 0.20658(11) 0.0609(6) Uani 1 1 d .
H27 H 0.6256 0.5350 0.1931 0.073 Uiso 1 1 calc R
C28 C 0.71500(14) 0.5907(3) 0.27921(12) 0.0633(6) Uani 1 1 d .
H28 H 0.6909 0.5384 0.3136 0.076 Uiso 1 1 calc R
C29 C 0.67108(12) 0.6595(2) 0.07498(11) 0.0473(5) Uani 1 1 d .
C30 C 0.71712(12) 0.6619(2) 0.02062(11) 0.0539(5) Uani 1 1 d .
H30 H 0.7742 0.6595 0.0327 0.065 Uiso 1 1 calc R
C31 C 0.67738(13) 0.6678(2) -0.05229(12) 0.0580(6) Uani 1 1 d .
H31 H 0.7091 0.6693 -0.0884 0.070 Uiso 1 1 calc R
C32 C 0.55184(13) 0.6684(2) -0.02036(13) 0.0592(6) Uani 1 1 d .
H32 H 0.4949 0.6714 -0.0342 0.071 Uiso 1 1 calc R
C33 C 0.58599(12) 0.6613(2) 0.05326(12) 0.0550(5) Uani 1 1 d .
H33 H 0.5526 0.6576 0.0881 0.066 Uiso 1 1 calc R

loop_
_atom_site_aniso_label
_atom_site_aniso_U_11
_atom_site_aniso_U_22
_atom_site_aniso_U_33
_atom_site_aniso_U_23
_atom_site_aniso_U_13
_atom_site_aniso_U_12
O1 0.0509(9) 0.0717(10) 0.0429(9) 0.0044(7) -0.0005(7) -0.0059(7)
O2 0.0436(8) 0.0836(10) 0.0475(9) -0.0001(8) -0.0043(7) -0.0117(8)
O3 0.0414(8) 0.0603(8) 0.0431(8) 0.0120(7) 0.0014(6) -0.0012(6)
O4 0.0465(8) 0.0763(10) 0.0508(9) -0.0241(8) 0.0001(6) 0.0083(7)
O5 0.0531(9) 0.0932(11) 0.0460(9) -0.0185(8) -0.0029(7) 0.0075(8)
O6 0.0547(10) 0.1119(13) 0.0504(10) -0.0137(9) -0.0116(8) 0.0273(9)
N1 0.0503(10) 0.0562(10) 0.0447(10) -0.0032(8) -0.0007(8) -0.0053(8)
N2 0.0488(11) 0.0660(11) 0.0466(11) -0.0038(8) -0.0049(9) 0.0083(8)
C1 0.0340(10) 0.0425(10) 0.0408(11) -0.0027(8) 0.0039(8) 0.0049(8)
C2 0.0347(10) 0.0413(10) 0.0398(11) 0.0033(8) 0.0075(8) 0.0066(8)
C3 0.0321(10) 0.0393(10) 0.0404(11) -0.0016(8) 0.0046(8) 0.0043(8)
C4 0.0364(10) 0.0392(10) 0.0391(11) -0.0022(8) 0.0089(8) 0.0083(8)
C5 0.0433(11) 0.0487(11) 0.0420(12) -0.0025(9) 0.0063(9) 0.0040(9)
C6 0.0586(13) 0.0600(13) 0.0386(12) 0.0010(10) 0.0075(10) 0.0083(11)
C7 0.0608(14) 0.0584(13) 0.0478(13) 0.0092(10) 0.0193(10) 0.0050(11)
C8 0.0491(12) 0.0508(12) 0.0525(13) 0.0024(9) 0.0137(10) -0.0036(9)
C9 0.0399(11) 0.0422(10) 0.0440(11) -0.0008(8) 0.0087(9) 0.0044(8)
C10 0.0342(10) 0.0451(11) 0.0487(12) -0.0047(9) 0.0066(9) -0.0008(8)
C11 0.0345(11) 0.0516(11) 0.0468(13) -0.0058(9) 0.0028(9) 0.0056(9)
C12 0.0368(10) 0.0432(10) 0.0441(11) -0.0011(8) 0.0038(8) 0.0022(8)
C13 0.0329(10) 0.0420(10) 0.0386(11) 0.0014(8) 0.0059(8) -0.0018(8)
C14 0.0361(10) 0.0477(11) 0.0394(11) -0.0051(8) 0.0073(8) -0.0008(8)
C15 0.0353(10) 0.0485(11) 0.0389(11) -0.0017(8) 0.0032(8) -0.0025(8)
C16 0.0319(10) 0.0520(11) 0.0440(11) 0.0046(9) 0.0059(8) 0.0030(8)
C17 0.0394(10) 0.0442(10) 0.0378(11) 0.0025(8) 0.0100(8) -0.0003(8)
C18 0.0449(11) 0.0533(12) 0.0460(12) 0.0014(9) 0.0158(9) 0.0059(9)
C19 0.0627(14) 0.0568(12) 0.0393(12) -0.0042(9) 0.0177(10) 0.0018(10)
C20 0.0573(13) 0.0664(13) 0.0342(12) -0.0036(10) 0.0055(9) 0.0005(11)
C21 0.0414(11) 0.0573(12) 0.0418(12) 0.0004(9) 0.0033(9) 0.0023(9)
C22 0.0349(10) 0.0428(10) 0.0362(10) 0.0014(8) 0.0046(8) -0.0021(8)
C23 0.0368(11) 0.0642(13) 0.0422(12) -0.0029(10) 0.0046(9) -0.0018(10)
C24 0.0452(11) 0.0566(12) 0.0482(13) -0.0052(10) 0.0017(10) -0.0049(10)
C25 0.0455(12) 0.0583(12) 0.0443(12) 0.0009(9) 0.0058(9) -0.0044(10)
C26 0.0426(11) 0.0484(11) 0.0436(12) -0.0009(9) 0.0015(9) 0.0001(9)
C27 0.0546(13) 0.0752(15) 0.0475(13) 0.0040(11) -0.0030(10) -0.0224(11)
C28 0.0630(15) 0.0734(15) 0.0500(14) 0.0080(11) 0.0026(11) -0.0185(12)
C29 0.0444(12) 0.0486(11) 0.0454(12) 0.0004(9) -0.0001(9) 0.0011(9)
C30 0.0413(12) 0.0713(14) 0.0458(13) -0.0033(10) -0.0001(10) 0.0100(10)
C31 0.0522(13) 0.0717(14) 0.0480(13) -0.0033(10) 0.0047(10) 0.0169(11)
C32 0.0423(12) 0.0689(14) 0.0594(15) 0.0003(11) -0.0076(11) -0.0016(10)
C33 0.0445(12) 0.0663(13) 0.0518(13) 0.0017(10) 0.0036(10) -0.0030(10)

loop_
_atom_type_symbol
_atom_type_description
_atom_type_scat_dispersion_real
_atom_type_scat_dispersion_imag
_atom_type_scat_source
C C 0.0033 0.0016 'International Tables Vol C Tables 4.2.6.8 and 6.1.1.4'
H H 0.0000 0.0000 'International Tables Vol C Tables 4.2.6.8 and 6.1.1.4'
N N 0.0061 0.0033 'International Tables Vol C Tables 4.2.6.8 and 6.1.1.4'
O O 0.0106 0.0060 'International Tables Vol C Tables 4.2.6.8 and 6.1.1.4'

loop_
_geom_angle_atom_site_label_1
_geom_angle_atom_site_label_2
_geom_angle_atom_site_label_3
_geom_angle
C11 O2 H2 109.5
C2 O3 H3 109.5
C14 O4 H4 109.5
C23 O6 H6 109.5
C28 N1 C24 117.26(17)
C31 N2 C32 117.76(18)
C10 C1 C2 119.44(16)
C10 C1 C11 121.31(17)
C2 C1 C11 119.25(17)
O3 C2 C3 118.56(16)
O3 C2 C1 119.80(15)
C3 C2 C1 121.64(17)
C2 C3 C4 118.48(16)
C2 C3 C12 119.32(16)
C4 C3 C12 122.07(15)
C5 C4 C3 122.76(17)
C5 C4 C9 117.12(17)
C3 C4 C9 120.09(16)
C6 C5 C4 121.21(19)
C6 C5 H5 119.4
C4 C5 H5 119.4
C5 C6 C7 121.26(19)
C5 C6 H6A 119.4
C7 C6 H6A 119.4
C8 C7 C6 119.68(19)
C8 C7 H7 120.2
C6 C7 H7 120.2
C7 C8 C9 120.99(19)
C7 C8 H8 119.5
C9 C8 H8 119.5
C10 C9 C8 121.45(17)
C10 C9 C4 118.86(17)
C8 C9 C4 119.69(17)
C1 C10 C9 121.37(17)
C1 C10 H10 119.3
C9 C10 H10 119.3
O1 C11 O2 122.50(17)
O1 C11 C1 122.26(18)
O2 C11 C1 115.23(18)
C3 C12 C13 117.39(15)
C3 C12 H12A 108.0
C13 C12 H12A 108.0
C3 C12 H12B 108.0
C13 C12 H12B 108.0
H12A C12 H12B 107.2
C14 C13 C22 118.36(16)
C14 C13 C12 119.81(16)
C22 C13 C12 121.73(15)
O4 C14 C13 118.81(16)
O4 C14 C15 119.73(16)
C13 C14 C15 121.46(17)
C16 C15 C14 119.61(16)
C16 C15 C23 120.18(17)
C14 C15 C23 120.15(17)
C15 C16 C17 121.41(17)
C15 C16 H16 119.3
C17 C16 H16 119.3
C18 C17 C16 121.16(17)
C18 C17 C22 120.00(16)
C16 C17 C22 118.84(17)
C19 C18 C17 121.25(18)
C19 C18 H18 119.4
C17 C18 H18 119.4
C18 C19 C20 119.25(19)
C18 C19 H19 120.4
C20 C19 H19 120.4
C21 C20 C19 121.46(18)
C21 C20 H20 119.3
C19 C20 H20 119.3
C20 C21 C22 121.21(18)
C20 C21 H21 119.4
C22 C21 H21 119.4
C21 C22 C17 116.80(17)
C21 C22 C13 123.04(16)
C17 C22 C13 120.14(15)
O5 C23 O6 122.58(18)
O5 C23 C15 122.55(18)
O6 C23 C15 114.85(18)
N1 C24 C25 122.82(18)
N1 C24 H24 118.6
C25 C24 H24 118.6
C24 C25 C26 120.0(2)
C24 C25 H25 120.0
C26 C25 H25 120.0
C27 C26 C25 116.84(18)
C27 C26 C29 121.97(18)
C25 C26 C29 121.19(19)
C26 C27 C28 119.62(19)
C26 C27 H27 120.2
C28 C27 H27 120.2
N1 C28 C27 123.4(2)
N1 C28 H28 118.3
C27 C28 H28 118.3
C30 C29 C33 117.58(18)
C30 C29 C26 121.51(18)
C33 C29 C26 120.9(2)
C29 C30 C31 119.28(19)
C29 C30 H30 120.4
C31 C30 H30 120.4
N2 C31 C30 123.0(2)
N2 C31 H31 118.5
C30 C31 H31 118.5
N2 C32 C33 123.19(19)
N2 C32 H32 118.4
C33 C32 H32 118.4
C32 C33 C29 119.2(2)
C32 C33 H33 120.4
C29 C33 H33 120.4

loop_
_geom_bond_atom_site_label_1
_geom_bond_atom_site_label_2
_geom_bond_distance
O1 C11 1.228(2)
O2 C11 1.303(2)
O2 H2 0.8200
O3 C2 1.364(2)
O3 H3 0.8200
O4 C14 1.360(2)
O4 H4 0.8200
O5 C23 1.223(2)
O6 C23 1.301(2)
O6 H6 0.8200
N1 C28 1.324(3)
N1 C24 1.333(3)
N2 C31 1.325(2)
N2 C32 1.333(3)
C1 C10 1.366(3)
C1 C2 1.425(2)
C1 C11 1.487(3)
C2 C3 1.384(2)
C3 C4 1.425(3)
C3 C12 1.519(2)
C4 C5 1.420(3)
C4 C9 1.428(2)
C5 C6 1.359(3)
C5 H5 0.9300
C6 C7 1.398(3)
C6 H6A 0.9300
C7 C8 1.358(3)
C7 H7 0.9300
C8 C9 1.413(3)
C8 H8 0.9300
C9 C10 1.411(2)
C10 H10 0.9300
C12 C13 1.520(2)
C12 H12A 0.9700
C12 H12B 0.9700
C13 C14 1.384(2)
C13 C22 1.429(3)
C14 C15 1.425(2)
C15 C16 1.365(3)
C15 C23 1.483(3)
C16 C17 1.408(2)
C16 H16 0.9300
C17 C18 1.408(3)
C17 C22 1.425(2)
C18 C19 1.359(3)
C18 H18 0.9300
C19 C20 1.396(3)
C19 H19 0.9300
C20 C21 1.361(3)
C20 H20 0.9300
C21 C22 1.422(2)
C21 H21 0.9300
C24 C25 1.376(3)
C24 H24 0.9300
C25 C26 1.385(3)
C25 H25 0.9300
C26 C27 1.377(3)
C26 C29 1.491(3)
C27 C28 1.381(3)
C27 H27 0.9300
C28 H28 0.9300
C29 C30 1.380(3)
C29 C33 1.392(3)
C30 C31 1.388(3)
C30 H30 0.9300
C31 H31 0.9300
C32 C33 1.376(3)
C32 H32 0.9300
C33 H33 0.9300

loop_
_geom_torsion_atom_site_label_1
_geom_torsion_atom_site_label_2
_geom_torsion_atom_site_label_3
_geom_torsion_atom_site_label_4
_geom_torsion
C10 C1 C2 O3 -178.87(16)
C11 C1 C2 O3 1.6(3)
C10 C1 C2 C3 0.9(3)
C11 C1 C2 C3 -178.57(16)
O3 C2 C3 C4 176.31(15)
C1 C2 C3 C4 -3.5(3)
O3 C2 C3 C12 0.3(2)
C1 C2 C3 C12 -179.49(16)
C2 C3 C4 C5 -174.20(16)
C12 C3 C4 C5 1.7(3)
C2 C3 C4 C9 3.5(3)
C12 C3 C4 C9 179.40(16)
C3 C4 C5 C6 178.31(17)
C9 C4 C5 C6 0.5(3)
C4 C5 C6 C7 1.0(3)
C5 C6 C7 C8 -0.9(3)
C6 C7 C8 C9 -0.8(3)
C7 C8 C9 C10 -176.58(18)
C7 C8 C9 C4 2.3(3)
C5 C4 C9 C10 176.81(16)
C3 C4 C9 C10 -1.0(3)
C5 C4 C9 C8 -2.1(3)
C3 C4 C9 C8 180.00(17)
C2 C1 C10 C9 1.7(3)
C11 C1 C10 C9 -178.82(16)
C8 C9 C10 C1 177.33(18)
C4 C9 C10 C1 -1.6(3)
C10 C1 C11 O1 -175.31(18)
C2 C1 C11 O1 4.2(3)
C10 C1 C11 O2 4.6(3)
C2 C1 C11 O2 -175.92(16)
C2 C3 C12 C13 -114.04(19)
C4 C3 C12 C13 70.1(2)
C3 C12 C13 C14 -117.48(19)
C3 C12 C13 C22 66.2(2)
C22 C13 C14 O4 175.41(17)
C12 C13 C14 O4 -1.1(3)
C22 C13 C14 C15 -4.8(3)
C12 C13 C14 C15 178.77(16)
O4 C14 C15 C16 -178.03(17)
C13 C14 C15 C16 2.1(3)
O4 C14 C15 C23 5.1(3)
C13 C14 C15 C23 -174.78(17)
C14 C15 C16 C17 1.5(3)
C23 C15 C16 C17 178.46(17)
C15 C16 C17 C18 177.70(18)
C15 C16 C17 C22 -2.4(3)
C16 C17 C18 C19 -178.11(18)
C22 C17 C18 C19 2.0(3)
C17 C18 C19 C20 -0.6(3)
C18 C19 C20 C21 -0.8(3)
C19 C20 C21 C22 0.8(3)
C20 C21 C22 C17 0.6(3)
C20 C21 C22 C13 179.06(18)
C18 C17 C22 C21 -1.9(3)
C16 C17 C22 C21 178.17(16)
C18 C17 C22 C13 179.57(17)
C16 C17 C22 C13 -0.4(3)
C14 C13 C22 C21 -174.60(17)
C12 C13 C22 C21 1.8(3)
C14 C13 C22 C17 3.8(3)
C12 C13 C22 C17 -179.76(16)
C16 C15 C23 O5 176.65(19)
C14 C15 C23 O5 -6.4(3)
C16 C15 C23 O6 -4.9(3)
C14 C15 C23 O6 172.02(18)
C28 N1 C24 C25 0.5(3)
N1 C24 C25 C26 -0.3(3)
C24 C25 C26 C27 0.5(3)
C24 C25 C26 C29 179.90(18)
C25 C26 C27 C28 -1.0(3)
C29 C26 C27 C28 179.6(2)
C24 N1 C28 C27 -1.0(3)
C26 C27 C28 N1 1.3(4)
C27 C26 C29 C30 -148.5(2)
C25 C26 C29 C30 32.1(3)
C27 C26 C29 C33 33.6(3)
C25 C26 C29 C33 -145.7(2)
C33 C29 C30 C31 0.8(3)
C26 C29 C30 C31 -177.17(18)
C32 N2 C31 C30 -0.3(3)
C29 C30 C31 N2 0.0(3)
C31 N2 C32 C33 -0.3(3)
N2 C32 C33 C29 1.1(3)
C30 C29 C33 C32 -1.3(3)
C26 C29 C33 C32 176.66(18)
